data_7130532
loop_
_publ_author_name
'Mandal, Mou'
'Balamurugan, Rengarajan'

_publ_section_title
;
 TfOH-promoted synthesis of indoles and benzofurans involving cyclative
 transposition of vinyl ketone
;
_journal_name_full 'Chemical Communications'
_journal_paper_doi 10.1039/D2CC03730K
_journal_year 2022
_chemical_formula_moiety 'C24 H19 N O'
_chemical_formula_sum 'C24 H19 N O'
_chemical_formula_weight 337.40
_space_group_crystal_system triclinic
_space_group_IT_number 2
_space_group_name_Hall '-P 1'
_space_group_name_H-M_alt 'P -1'
_atom_sites_solution_hydrogens geom
_audit_creation_date 2021-11-03
_audit_creation_method
;
Olex2 1.3-ac4
(compiled 2018.12.18 svn.r3554 for Rigaku Oxford Diffraction, GUI svn.r1)
;
_audit_update_record
;
2022-04-14 deposited with the CCDC.	2022-07-27 downloaded from the CCDC.
;
_cell_angle_alpha 90.934(4)
_cell_angle_beta 95.031(4)
_cell_angle_gamma 105.858(3)
_cell_formula_units_Z 2
_cell_length_a 5.9743(5)
_cell_length_b 10.7749(9)
_cell_length_c 14.3140(13)
_cell_measurement_reflns_used 9879
_cell_measurement_temperature 300(2)
_cell_measurement_theta_max 27.47
_cell_measurement_theta_min 2.38
_cell_volume 882.17(13)
_computing_cell_refinement 'SAINT V8.40B (?, 2016)'
_computing_data_reduction 'SAINT V8.40B (?, 2016)'
_computing_molecular_graphics 'Olex2 (Dolomanov et al., 2009)'
_computing_publication_material 'Olex2 (Dolomanov et al., 2009)'
_computing_structure_refinement 'ShelXL (Sheldrick, 2015)'
_computing_structure_solution 'SHELXT 2018/2 (Sheldrick, 2018)'
_diffrn_ambient_temperature 300.0
_diffrn_measured_fraction_theta_full 0.999
_diffrn_measured_fraction_theta_max 0.995
_diffrn_measurement_device_type 'Bruker APEX-II CCD'
_diffrn_measurement_method '\f and \w scans'
_diffrn_radiation_type MoK\a
_diffrn_radiation_wavelength 0.71073
_diffrn_reflns_av_R_equivalents 0.0757
_diffrn_reflns_av_unetI/netI 0.0372
_diffrn_reflns_Laue_measured_fraction_full 0.999
_diffrn_reflns_Laue_measured_fraction_max 0.995
_diffrn_reflns_limit_h_max 7
_diffrn_reflns_limit_h_min -7
_diffrn_reflns_limit_k_max 14
_diffrn_reflns_limit_k_min -14
_diffrn_reflns_limit_l_max 18
_diffrn_reflns_limit_l_min -18
_diffrn_reflns_number 49611
_diffrn_reflns_point_group_measured_fraction_full 0.999
_diffrn_reflns_point_group_measured_fraction_max 0.995
_diffrn_reflns_theta_full 25.242
_diffrn_reflns_theta_max 27.639
_diffrn_reflns_theta_min 1.429
_diffrn_standards_number 0
_exptl_absorpt_coefficient_mu 0.077
_exptl_absorpt_correction_T_max 0.7456
_exptl_absorpt_correction_T_min 0.6534
_exptl_absorpt_correction_type multi-scan
_exptl_absorpt_process_details
'SADABS-2016/2 (Bruker,2016/2) was used for absorption correction. wR2(int) was 0.1173 before and 0.0883 after correction. The Ratio of minimum to maximum transmission is 0.8763. The \l/2 correction factor is Not present.'
_exptl_crystal_colour 'metallic yellowish yellow'
_exptl_crystal_colour_lustre metallic
_exptl_crystal_colour_modifier yellowish
_exptl_crystal_colour_primary yellow
_exptl_crystal_density_diffrn 1.270
_exptl_crystal_description plate
_exptl_crystal_F_000 356
_exptl_crystal_size_max 0.2
_exptl_crystal_size_mid 0.15
_exptl_crystal_size_min 0.1
_refine_diff_density_max 0.302
_refine_diff_density_min -0.314
_refine_diff_density_rms 0.082
_refine_ls_extinction_method none
_refine_ls_goodness_of_fit_ref 1.080
_refine_ls_hydrogen_treatment constr
_refine_ls_matrix_type full
_refine_ls_number_parameters 236
_refine_ls_number_reflns 4086
_refine_ls_number_restraints 0
_refine_ls_restrained_S_all 1.080
_refine_ls_R_factor_all 0.1010
_refine_ls_R_factor_gt 0.0679
_refine_ls_shift/su_max 0.000
_refine_ls_shift/su_mean 0.000
_refine_ls_structure_factor_coef Fsqd
_refine_ls_weighting_details 'w=1/[\s^2^(Fo^2^)+(0.0914P)^2^+0.2398P] where P=(Fo^2^+2Fc^2^)/3'
_refine_ls_weighting_scheme calc
_refine_ls_wR_factor_gt 0.1700
_refine_ls_wR_factor_ref 0.1896
_reflns_Friedel_coverage 0.000
_reflns_number_gt 2765
_reflns_number_total 4086
_reflns_threshold_expression 'I > 2\s(I)'
_cod_data_source_file d2cc03730k4.cif
_cod_data_source_block rb007_0m_a
_cod_original_cell_volume 882.16(13)
_cod_database_code 7130532
_shelx_shelxl_version_number 2018/3
_shelx_space_group_comment
;
The symmetry employed for this shelxl refinement is uniquely defined
by the following loop, which should always be used as a source of
symmetry information in preference to the above space-group names.
They are only intended as comments.
;
_shelx_estimated_absorpt_t_max 0.992
_shelx_estimated_absorpt_t_min 0.985
_olex2_refinement_description
;
1. Fixed Uiso
 At 1.2 times of:
  All C(H) groups
 At 1.5 times of:
  All C(H,H,H) groups
2.a Aromatic/amide H refined with riding coordinates:
 C9(H9), C23(H23), C22(H22), C8(H8), C21(H21), C19(H19), C5(H5), C12(H12),
 C3(H3), C20(H20), C4(H4), C1(H1), C2(H2), C15(H15), C13(H13), C14(H14)
2.b Idealised Me refined as rotating group:
 C24(H24A,H24B,H24C)
;
_olex2_submission_special_instructions 'No special instructions were received'

loop_
_space_group_symop_operation_xyz
'x, y, z'
'-x, -y, -z'

loop_
_atom_site_label
_atom_site_type_symbol
_atom_site_fract_x
_atom_site_fract_y
_atom_site_fract_z
_atom_site_U_iso_or_equiv
_atom_site_adp_type
_atom_site_occupancy
_atom_site_site_symmetry_order
_atom_site_calc_flag
_atom_site_refinement_flags_posn
_atom_site_refinement_flags_adp
_atom_site_refinement_flags_occupancy
_atom_site_disorder_assembly
_atom_site_disorder_group
N1 N 1.1726(3) 0.54578(15) 0.65213(11) 0.0475(4) Uani 1 1 d . . . . .
O1 O 0.5672(3) 0.78274(17) 0.90766(11) 0.0755(5) Uani 1 1 d . . . . .
C18 C 1.0187(3) 0.47471(17) 0.80421(13) 0.0408(4) Uani 1 1 d . . . . .
C17 C 1.0373(3) 0.55781(17) 0.72255(13) 0.0411(4) Uani 1 1 d . . . . .
C10 C 0.9344(3) 0.65743(17) 0.70384(13) 0.0418(4) Uani 1 1 d . . . . .
C9 C 0.7989(3) 0.70230(17) 0.76775(14) 0.0444(4) Uani 1 1 d . . . . .
H9 H 0.791186 0.664366 0.825710 0.053 Uiso 1 1 calc R . . . .
C6 C 0.4320(3) 0.92995(17) 0.81414(14) 0.0458(5) Uani 1 1 d . . . . .
C23 C 1.2141(3) 0.47552(19) 0.86405(14) 0.0496(5) Uani 1 1 d . . . . .
H23 H 1.359621 0.528212 0.852314 0.060 Uiso 1 1 calc R . . . .
C11 C 1.0145(3) 0.70940(17) 0.61620(13) 0.0455(5) Uani 1 1 d . . . . .
C22 C 1.1955(4) 0.3990(2) 0.94095(15) 0.0553(5) Uani 1 1 d . . . . .
H22 H 1.328297 0.399753 0.980306 0.066 Uiso 1 1 calc R . . . .
C7 C 0.5627(3) 0.83068(18) 0.83085(14) 0.0482(5) Uani 1 1 d . . . . .
C8 C 0.6824(4) 0.79121(19) 0.75531(14) 0.0500(5) Uani 1 1 d . . . . .
H8 H 0.677095 0.828911 0.697470 0.060 Uiso 1 1 calc R . . . .
C21 C 0.9816(4) 0.3218(2) 0.95945(15) 0.0568(5) Uani 1 1 d . . . . .
H21 H 0.969392 0.270601 1.011471 0.068 Uiso 1 1 calc R . . . .
C16 C 1.1622(3) 0.63753(19) 0.58724(14) 0.0488(5) Uani 1 1 d . . . . .
C19 C 0.8045(3) 0.3952(2) 0.82381(16) 0.0549(5) Uani 1 1 d . . . . .
H19 H 0.671199 0.392432 0.784109 0.066 Uiso 1 1 calc R . . . .
C24 C 1.2980(4) 0.4498(2) 0.64125(16) 0.0583(6) Uani 1 1 d . . . . .
H24A H 1.256229 0.409003 0.579665 0.088 Uiso 1 1 calc GR . . . .
H24B H 1.257922 0.386068 0.687563 0.088 Uiso 1 1 calc GR . . . .
H24C H 1.463150 0.490744 0.649297 0.088 Uiso 1 1 calc GR . . . .
C5 C 0.4189(4) 0.9910(2) 0.73031(16) 0.0588(6) Uani 1 1 d . . . . .
H5 H 0.495879 0.971719 0.680646 0.071 Uiso 1 1 calc R . . . .
C12 C 0.9844(4) 0.8104(2) 0.56121(15) 0.0582(6) Uani 1 1 d . . . . .
H12 H 0.886786 0.859309 0.578049 0.070 Uiso 1 1 calc R . . . .
C3 C 0.1762(4) 1.1100(2) 0.7921(2) 0.0680(7) Uani 1 1 d . . . . .
H3 H 0.089452 1.169386 0.784374 0.082 Uiso 1 1 calc R . . . .
C20 C 0.7864(4) 0.3201(2) 0.90152(17) 0.0620(6) Uani 1 1 d . . . . .
H20 H 0.641252 0.268268 0.914416 0.074 Uiso 1 1 calc R . . . .
C4 C 0.2917(4) 1.0807(2) 0.71997(18) 0.0686(7) Uani 1 1 d . . . . .
H4 H 0.284745 1.121515 0.663460 0.082 Uiso 1 1 calc R . . . .
C1 C 0.3160(4) 0.9619(2) 0.88700(17) 0.0582(6) Uani 1 1 d . . . . .
H1 H 0.323991 0.922552 0.944070 0.070 Uiso 1 1 calc R . . . .
C2 C 0.1892(4) 1.0511(2) 0.8759(2) 0.0686(7) Uani 1 1 d . . . . .
H2 H 0.112399 1.071352 0.925368 0.082 Uiso 1 1 calc R . . . .
C15 C 1.2761(4) 0.6635(3) 0.50617(17) 0.0686(6) Uani 1 1 d . . . . .
H15 H 1.371871 0.614443 0.487636 0.082 Uiso 1 1 calc R . . . .
C13 C 1.1002(5) 0.8369(2) 0.48194(18) 0.0713(7) Uani 1 1 d . . . . .
H13 H 1.082751 0.905376 0.446009 0.086 Uiso 1 1 calc R . . . .
C14 C 1.2423(5) 0.7636(3) 0.45467(19) 0.0785(8) Uani 1 1 d . . . . .
H14 H 1.316452 0.782851 0.400110 0.094 Uiso 1 1 calc R . . . .

loop_
_atom_site_aniso_label
_atom_site_aniso_U_11
_atom_site_aniso_U_22
_atom_site_aniso_U_33
_atom_site_aniso_U_23
_atom_site_aniso_U_13
_atom_site_aniso_U_12
N1 0.0463(9) 0.0510(9) 0.0512(9) 0.0074(7) 0.0078(7) 0.0223(7)
O1 0.1117(14) 0.0784(11) 0.0589(10) 0.0211(8) 0.0233(9) 0.0585(10)
C18 0.0435(10) 0.0370(9) 0.0465(10) 0.0031(7) 0.0052(8) 0.0187(8)
C17 0.0359(9) 0.0404(9) 0.0471(10) 0.0013(8) 0.0012(7) 0.0114(7)
C10 0.0429(10) 0.0370(9) 0.0461(10) 0.0031(8) 0.0014(8) 0.0129(8)
C9 0.0472(10) 0.0399(9) 0.0475(10) 0.0042(8) 0.0030(8) 0.0144(8)
C6 0.0478(10) 0.0377(9) 0.0532(11) 0.0017(8) 0.0055(9) 0.0137(8)
C23 0.0429(10) 0.0463(11) 0.0592(12) 0.0071(9) 0.0000(9) 0.0129(8)
C11 0.0475(10) 0.0397(10) 0.0473(11) 0.0042(8) 0.0008(8) 0.0094(8)
C22 0.0598(13) 0.0529(12) 0.0550(12) 0.0066(9) -0.0068(10) 0.0222(10)
C7 0.0553(12) 0.0417(10) 0.0510(11) 0.0052(9) 0.0053(9) 0.0187(9)
C8 0.0594(12) 0.0466(11) 0.0497(11) 0.0066(9) 0.0064(9) 0.0239(9)
C21 0.0703(14) 0.0502(12) 0.0553(12) 0.0141(9) 0.0099(10) 0.0238(10)
C16 0.0455(10) 0.0524(11) 0.0492(11) 0.0057(9) 0.0057(8) 0.0141(9)
C19 0.0418(11) 0.0582(12) 0.0665(13) 0.0137(10) 0.0010(9) 0.0177(9)
C24 0.0554(12) 0.0650(13) 0.0650(13) 0.0001(11) 0.0094(10) 0.0333(11)
C5 0.0674(14) 0.0604(13) 0.0583(13) 0.0078(10) 0.0079(10) 0.0329(11)
C12 0.0727(14) 0.0460(11) 0.0578(13) 0.0098(9) 0.0055(11) 0.0195(10)
C3 0.0630(14) 0.0543(13) 0.0953(19) 0.0054(12) 0.0074(13) 0.0310(11)
C20 0.0501(12) 0.0597(13) 0.0769(15) 0.0215(11) 0.0141(11) 0.0129(10)
C4 0.0798(16) 0.0656(14) 0.0720(15) 0.0139(12) 0.0022(12) 0.0402(13)
C1 0.0660(14) 0.0479(11) 0.0653(14) 0.0067(10) 0.0162(11) 0.0202(10)
C2 0.0719(15) 0.0544(13) 0.0884(17) -0.0009(12) 0.0259(13) 0.0269(11)
C15 0.0665(14) 0.0829(17) 0.0632(14) 0.0134(12) 0.0212(11) 0.0270(13)
C13 0.0881(17) 0.0592(14) 0.0650(15) 0.0202(11) 0.0096(13) 0.0161(13)
C14 0.0844(18) 0.0881(18) 0.0638(15) 0.0273(14) 0.0248(13) 0.0185(15)

loop_
_atom_type_symbol
_atom_type_description
_atom_type_scat_dispersion_real
_atom_type_scat_dispersion_imag
_atom_type_scat_source
C C 0.0033 0.0016 'International Tables Vol C Tables 4.2.6.8 and 6.1.1.4'
H H 0.0000 0.0000 'International Tables Vol C Tables 4.2.6.8 and 6.1.1.4'
N N 0.0061 0.0033 'International Tables Vol C Tables 4.2.6.8 and 6.1.1.4'
O O 0.0106 0.0060 'International Tables Vol C Tables 4.2.6.8 and 6.1.1.4'

loop_
_geom_angle_atom_site_label_1
_geom_angle_atom_site_label_2
_geom_angle_atom_site_label_3
_geom_angle
_geom_angle_site_symmetry_1
_geom_angle_site_symmetry_3
_geom_angle_publ_flag
C17 N1 C16 108.91(15) . . ?
C17 N1 C24 127.62(17) . . ?
C16 N1 C24 123.38(17) . . ?
C23 C18 C17 120.93(17) . . ?
C23 C18 C19 118.17(18) . . ?
C19 C18 C17 120.90(16) . . ?
N1 C17 C18 121.62(15) . . ?
N1 C17 C10 109.66(16) . . ?
C10 C17 C18 128.70(16) . . ?
C17 C10 C9 123.63(17) . . ?
C17 C10 C11 106.23(16) . . ?
C9 C10 C11 129.82(17) . . ?
C8 C9 C10 128.74(19) . . ?
C5 C6 C7 123.86(18) . . ?
C5 C6 C1 118.19(18) . . ?
C1 C6 C7 117.95(18) . . ?
C22 C23 C18 120.72(18) . . ?
C16 C11 C10 106.48(16) . . ?
C12 C11 C10 135.39(19) . . ?
C12 C11 C16 118.09(19) . . ?
C21 C22 C23 120.16(19) . . ?
O1 C7 C6 119.42(18) . . ?
O1 C7 C8 120.61(17) . . ?
C8 C7 C6 119.96(17) . . ?
C9 C8 C7 121.42(18) . . ?
C20 C21 C22 120.02(19) . . ?
N1 C16 C11 108.72(17) . . ?
N1 C16 C15 129.02(19) . . ?
C15 C16 C11 122.24(19) . . ?
C20 C19 C18 120.85(18) . . ?
C6 C5 C4 120.4(2) . . ?
C13 C12 C11 119.4(2) . . ?
C4 C3 C2 119.7(2) . . ?
C21 C20 C19 120.1(2) . . ?
C3 C4 C5 120.7(2) . . ?
C2 C1 C6 121.0(2) . . ?
C3 C2 C1 120.1(2) . . ?
C14 C15 C16 117.7(2) . . ?
C12 C13 C14 121.2(2) . . ?
C15 C14 C13 121.4(2) . . ?

loop_
_geom_bond_atom_site_label_1
_geom_bond_atom_site_label_2
_geom_bond_distance
_geom_bond_site_symmetry_2
_geom_bond_publ_flag
N1 C17 1.372(2) . ?
N1 C16 1.377(2) . ?
N1 C24 1.447(2) . ?
O1 C7 1.224(2) . ?
C18 C17 1.478(3) . ?
C18 C23 1.384(3) . ?
C18 C19 1.387(3) . ?
C17 C10 1.394(2) . ?
C10 C9 1.433(3) . ?
C10 C11 1.449(3) . ?
C9 C8 1.335(3) . ?
C6 C7 1.497(3) . ?
C6 C5 1.384(3) . ?
C6 C1 1.390(3) . ?
C23 C22 1.380(3) . ?
C11 C16 1.406(3) . ?
C11 C12 1.395(3) . ?
C22 C21 1.371(3) . ?
C7 C8 1.466(3) . ?
C21 C20 1.366(3) . ?
C16 C15 1.390(3) . ?
C19 C20 1.381(3) . ?
C5 C4 1.386(3) . ?
C12 C13 1.374(3) . ?
C3 C4 1.369(4) . ?
C3 C2 1.372(3) . ?
C1 C2 1.380(3) . ?
C15 C14 1.366(3) . ?
C13 C14 1.382(4) . ?
